data_9000568
loop_
_publ_author_name
'Evans, H. T.'
'Mrose, M. E.'

_publ_section_title
;
 The crystal chemistry of the hydrous copper silicates, shattuckite and
 plancheite
 Note: sample is from Rioja, Argentina
;
_journal_name_full 'American Mineralogist'
_journal_page_first 491
_journal_page_last 502
_journal_volume 62
_journal_year 1977
_chemical_formula_sum 'Cu8 H6 O27 Si8'
_chemical_name_mineral Plancheite
_space_group_IT_number 60
_symmetry_space_group_name_Hall '-P 2b 2ac'
_symmetry_space_group_name_H-M 'P c n b'
_cell_angle_alpha 90
_cell_angle_beta 90
_cell_angle_gamma 90
_cell_formula_units_Z 4
_cell_length_a 19.043
_cell_length_b 20.129
_cell_length_c 5.269
_cell_volume 2019.695
_database_code_amcsd 0000579
_exptl_crystal_density_diffrn 3.851
_cod_original_formula_sum 'Cu8 Si8 O27 H6'
_cod_database_code 9000568

loop_
_space_group_symop_operation_xyz
x,y,z
x,1/2+y,-z
-x,1/2-y,z
1/2-x,y,1/2+z
1/2+x,-y,1/2-z
1/2+x,1/2-y,1/2+z
1/2-x,1/2+y,1/2-z
-x,-y,-z

loop_
_atom_site_label
_atom_site_fract_x
_atom_site_fract_y
_atom_site_fract_z
_atom_site_U_iso_or_equiv
_atom_site_type_symbol
_atom_site_attached_hydrogens
Cu1 0.45920 0.01000 0.26900 0.00177 Cu 0
Cu2 0.37460 0.03290 0.79100 0.00177 Cu 0
Cu3 0.29250 0.05630 0.31700 0.00177 Cu 0
Cu4 0.25180 0.30850 0.71300 0.00241 Cu 0
Si1 0.64080 0.10710 0.94100 0.00152 Si 0
Si2 0.56350 0.12390 0.42200 0.00152 Si 0
Si3 0.40730 0.16370 0.50500 0.00152 Si 0
Si4 0.33230 0.18730 0.99700 0.00152 Si 0
O1 0.62900 0.02800 0.94200 0.00177 O 0
O2 0.54500 0.04700 0.49600 0.00139 O 0
O3 0.38200 0.08700 0.50400 0.00165 O 0
O4 0.30200 0.11200 0.95500 0.00152 O 0
O5 0.72400 0.12600 0.94000 0.00215 O 0
O6 0.59900 0.14400 0.17300 0.00127 O 0
O7 0.62000 0.14000 0.66500 0.00101 O 0
O8 0.49300 0.16500 0.48500 0.00127 O 0
O9 0.38600 0.19500 0.76900 0.00101 O 0
O10 0.37300 0.20400 0.26800 0.00177 O 0
O11 0.27200 0.24600 0.98500 0.00139 O 0
O-H12 0.46200 0.06200 0.98100 0.00190 O 1
O-H13 0.28700 0.00500 0.58100 0.00203 O 1
Wat14 0.50000 0.25000 0.95000 0.00253 O 2

loop_
_cod_changelog_entry_id
_cod_changelog_entry_author
_cod_changelog_entry_date
_cod_changelog_entry_text
1
;cod-tools version 3.8.0
Id: cif_guess_AMCSD_atom_types 9574 2023-05-10 09:00:05Z saulius
;
2023-05-10T18:46:26+03:00
;Derived atom types and hydrogen counts
from atom names that follow the AMCSD naming convention
(Wat == water, O-H == hydroxyl).
;

loop_
_cod_related_entry_id
_cod_related_entry_database
_cod_related_entry_code
1 AMCSD 0000579
